data_7150678
loop_
_publ_author_name
'Willans, Charlotte E.'
'Anderson, Kirsty M.'
'Potts, Lydia C.'
'Steed, Jonathan W.'

_publ_section_title
;
 Allosteric effects in a tetrapodal imidazolium-derived calix[4]arene
 anion receptor
;
_journal_issue 13
_journal_name_full 'Organic &amp; Biomolecular Chemistry'
_journal_page_first 2756
_journal_page_last 2760
_journal_paper_doi 10.1039/b904148f
_journal_volume 7
_journal_year 2009
_chemical_formula_moiety 'C60 H76 N8, 2(C2 H3 N), 7(H2 O), 4(Br)'
_chemical_formula_sum 'C64 H92 Br4 N10 O7'
_chemical_formula_weight 1433.12
_chemical_name_systematic
;
?
;
_space_group_IT_number 2
_symmetry_cell_setting triclinic
_symmetry_space_group_name_Hall '-P 1'
_symmetry_space_group_name_H-M 'P -1'
_atom_sites_solution_hydrogens geom
_atom_sites_solution_primary direct
_atom_sites_solution_secondary difmap
_audit_creation_method SHELXL-97
_cell_angle_alpha 117.9510(10)
_cell_angle_beta 97.0620(10)
_cell_angle_gamma 99.8510(10)
_cell_formula_units_Z 2
_cell_length_a 12.7428(4)
_cell_length_b 17.2842(6)
_cell_length_c 18.1320(6)
_cell_measurement_temperature 120(2)
_cell_volume 3379.7(2)
_computing_cell_refinement SMART
_computing_data_collection SMART
_computing_data_reduction SAINT
_computing_molecular_graphics X-seed
_computing_publication_material X-Seed
_computing_structure_refinement 'SHELXL-97 (Sheldrick, 1997)'
_computing_structure_solution 'SHELXS-97 (Sheldrick, 1990)'
_diffrn_ambient_temperature 120(2)
_diffrn_measured_fraction_theta_full 0.996
_diffrn_measured_fraction_theta_max 0.996
_diffrn_measurement_device_type 'SMART 6k'
_diffrn_radiation_monochromator graphite
_diffrn_radiation_source 'fine-focus sealed tube'
_diffrn_radiation_type MoK\a
_diffrn_radiation_wavelength 0.71073
_diffrn_reflns_av_R_equivalents 0.0265
_diffrn_reflns_av_sigmaI/netI 0.0450
_diffrn_reflns_limit_h_max 16
_diffrn_reflns_limit_h_min -17
_diffrn_reflns_limit_k_max 23
_diffrn_reflns_limit_k_min -23
_diffrn_reflns_limit_l_max 24
_diffrn_reflns_limit_l_min -24
_diffrn_reflns_number 36796
_diffrn_reflns_theta_full 29.16
_diffrn_reflns_theta_max 29.16
_diffrn_reflns_theta_min 1.31
_exptl_absorpt_coefficient_mu 2.439
_exptl_absorpt_correction_T_max 1.0
_exptl_absorpt_correction_T_min 0.852221
_exptl_absorpt_correction_type multi-scan
_exptl_absorpt_process_details SADABS
_exptl_crystal_colour colourless
_exptl_crystal_density_diffrn 1.408
_exptl_crystal_density_method 'not measured'
_exptl_crystal_description block
_exptl_crystal_F_000 1484
_exptl_crystal_size_max 0.20
_exptl_crystal_size_mid 0.20
_exptl_crystal_size_min 0.20
_refine_diff_density_max 0.648
_refine_diff_density_min -0.715
_refine_diff_density_rms 0.081
_refine_ls_extinction_method none
_refine_ls_goodness_of_fit_ref 1.032
_refine_ls_hydrogen_treatment mixed
_refine_ls_matrix_type full
_refine_ls_number_parameters 883
_refine_ls_number_reflns 18180
_refine_ls_number_restraints 12
_refine_ls_restrained_S_all 1.033
_refine_ls_R_factor_all 0.0606
_refine_ls_R_factor_gt 0.0380
_refine_ls_shift/su_max 0.003
_refine_ls_shift/su_mean 0.000
_refine_ls_structure_factor_coef Fsqd
_refine_ls_weighting_details 'calc w=1/[\s^2^(Fo^2^)+(0.0503P)^2^+0.8189P] where P=(Fo^2^+2Fc^2^)/3'
_refine_ls_weighting_scheme calc
_refine_ls_wR_factor_gt 0.0913
_refine_ls_wR_factor_ref 0.0999
_reflns_number_gt 13552
_reflns_number_total 18180
_reflns_threshold_expression >2sigma(I)
_cod_data_source_file b904148f.txt
_cod_data_source_block c:\rawdat~1\charlo~1\08srv453\work\sad
_cod_depositor_comments
;
The following automatic conversions were performed:
'_symmetry_cell_setting' value 'Triclinic' changed to 'triclinic'
according to '/home/saulius/struct/CIF-dictionaries/cif_core.dic'
dictionary named 'cif_core.dic' version 2.4.1 from 2010-06-29.

Automatic conversion script
Id: cif_fix_enum 1527 2010-12-29 10:47:43Z saulius 
;
_cod_original_cell_volume 3379.69(19)
_cod_original_sg_symbol_H-M P-1
_cod_database_code 7150678

loop_
_symmetry_equiv_pos_as_xyz
'x, y, z'
'-x, -y, -z'

loop_
_atom_site_label
_atom_site_type_symbol
_atom_site_fract_x
_atom_site_fract_y
_atom_site_fract_z
_atom_site_U_iso_or_equiv
_atom_site_adp_type
_atom_site_occupancy
_atom_site_symmetry_multiplicity
_atom_site_calc_flag
_atom_site_refinement_flags
_atom_site_disorder_assembly
_atom_site_disorder_group
Br1 Br 1.97430(2) 1.706955(17) 0.064373(16) 0.02899(6) Uani 1 1 d . . .
Br2 Br 1.17638(2) 1.065758(17) -0.377328(15) 0.02928(7) Uani 1 1 d . . .
Br3 Br 1.22108(2) 1.096625(16) 0.205666(16) 0.02645(6) Uani 1 1 d . . .
Br4 Br 1.79050(2) 1.294643(16) 0.441665(15) 0.02505(6) Uani 1 1 d . . .
O1W O 1.2612(6) 1.0850(6) 0.3882(5) 0.044(2) Uani 0.63(4) 1 d PD A 1
O2W O 1.3915(3) 1.0164(2) 0.4725(2) 0.0602(13) Uani 0.668(6) 1 d P B 1
O3W O 1.5626(2) 1.15600(19) 0.60712(16) 0.0489(6) Uani 1 1 d D . .
O4W O 1.1986(2) 0.86580(17) 0.09244(16) 0.0564(6) Uani 1 1 d . . .
O5W O 1.77391(18) 1.07946(13) 0.30780(13) 0.0357(5) Uani 1 1 d D . .
O7W O 1.0786(4) 1.0849(8) 0.4545(5) 0.044(2) Uani 0.61(2) 1 d PD C 1
O9W O 1.6599(2) 1.30424(18) 0.59012(15) 0.0534(6) Uani 1 1 d D . .
O1W' O 1.250(3) 1.122(4) 0.4003(18) 0.135(11) Uani 0.37(4) 1 d P A 2
O2W' O 1.3486(6) 1.1535(9) 0.5543(6) 0.103(5) Uani 0.332(6) 1 d P B 2
O7W' O 1.0766(6) 1.0256(16) 0.4227(9) 0.056(5) Uani 0.39(2) 1 d PD C 2
N1 N 1.09008(16) 1.30809(13) 0.36191(13) 0.0229(4) Uani 1 1 d . . .
N2 N 1.22570(15) 1.41096(12) 0.37647(11) 0.0174(4) Uani 1 1 d . . .
N3 N 1.92250(15) 0.95731(12) 0.14122(12) 0.0169(4) Uani 1 1 d . . .
N4 N 1.83430(15) 1.00080(12) 0.06485(12) 0.0170(4) Uani 1 1 d . . .
N5 N 2.12908(19) 1.82854(14) 0.32652(14) 0.0302(5) Uani 1 1 d . . .
N6 N 1.99426(17) 1.76737(12) 0.35954(12) 0.0243(4) Uani 1 1 d . . .
N7 N 1.49987(17) 0.98259(13) -0.31619(14) 0.0251(4) Uani 1 1 d . . .
N8 N 1.48996(16) 1.12030(12) -0.24331(12) 0.0181(4) Uani 1 1 d . . .
N1S N 1.8364(2) 1.37683(17) 0.73838(17) 0.0399(6) Uani 1 1 d . . .
N4S N 1.2738(8) 1.3578(10) 0.5294(9) 0.059(2) Uani 0.619(12) 1 d P D 1
N4S' N 1.295(3) 1.386(2) 0.5346(19) 0.122(11) Uani 0.381(12) 1 d P D 2
C1 C 1.36940(18) 1.39058(14) 0.29332(14) 0.0168(4) Uani 1 1 d . . .
C2 C 1.44017(18) 1.34058(15) 0.30407(14) 0.0176(4) Uani 1 1 d . . .
C3 C 1.47536(17) 1.28107(14) 0.23248(14) 0.0157(4) Uani 1 1 d . . .
C4 C 1.43689(17) 1.27097(14) 0.15186(13) 0.0147(4) Uani 1 1 d . . .
C5 C 1.36908(17) 1.32333(14) 0.14181(14) 0.0149(4) Uani 1 1 d . . .
C6 C 1.33136(18) 1.38034(14) 0.21237(15) 0.0179(4) Uani 1 1 d . . .
C7 C 1.2474(2) 1.42887(17) 0.20115(16) 0.0253(5) Uani 1 1 d . . .
H7A H 1.2847 1.4848 0.2035 0.038 Uiso 1 1 calc R . .
H7B H 1.2081 1.4438 0.2472 0.038 Uiso 1 1 calc R . .
H7C H 1.1953 1.3893 0.1455 0.038 Uiso 1 1 calc R . .
C8 C 1.4720(2) 1.34528(19) 0.38966(15) 0.0291(6) Uani 1 1 d . . .
H8A H 1.4305 1.3809 0.4289 0.044 Uiso 1 1 calc R . .
H8B H 1.5506 1.3741 0.4142 0.044 Uiso 1 1 calc R . .
H8C H 1.4556 1.2838 0.3812 0.044 Uiso 1 1 calc R . .
C9 C 1.46157(19) 1.19808(14) 0.07325(14) 0.0185(4) Uani 1 1 d . . .
H9A H 1.5305 1.2228 0.0638 0.028 Uiso 1 1 calc R . .
H9B H 1.4021 1.1771 0.0231 0.028 Uiso 1 1 calc R . .
H9C H 1.4682 1.1470 0.0818 0.028 Uiso 1 1 calc R . .
C10 C 1.33146(17) 1.31497(15) 0.05459(14) 0.0173(4) Uani 1 1 d . . .
H10A H 1.2926 1.3624 0.0631 0.021 Uiso 1 1 calc R . .
H10B H 1.2772 1.2555 0.0175 0.021 Uiso 1 1 calc R . .
C11 C 1.41839(17) 1.32265(14) 0.00543(13) 0.0145(4) Uani 1 1 d . . .
C12 C 1.50877(17) 1.39971(14) 0.04437(13) 0.0141(4) Uani 1 1 d . . .
C13 C 1.58854(17) 1.40790(14) -0.00006(13) 0.0146(4) Uani 1 1 d . . .
C14 C 1.57326(17) 1.34301(14) -0.08771(13) 0.0154(4) Uani 1 1 d . . .
C15 C 1.47995(18) 1.26931(14) -0.12753(13) 0.0152(4) Uani 1 1 d . . .
C16 C 1.40482(17) 1.25662(14) -0.08132(13) 0.0151(4) Uani 1 1 d . . .
C17 C 1.51722(18) 1.47578(14) 0.13410(14) 0.0183(4) Uani 1 1 d . . .
H17A H 1.5643 1.4681 0.1759 0.027 Uiso 1 1 calc R . .
H17B H 1.4441 1.4743 0.1458 0.027 Uiso 1 1 calc R . .
H17C H 1.5487 1.5342 0.1387 0.027 Uiso 1 1 calc R . .
C18 C 1.30757(19) 1.17379(15) -0.12565(15) 0.0212(5) Uani 1 1 d . . .
H18A H 1.3070 1.1410 -0.0938 0.032 Uiso 1 1 calc R . .
H18B H 1.3132 1.1339 -0.1843 0.032 Uiso 1 1 calc R . .
H18C H 1.2397 1.1929 -0.1275 0.032 Uiso 1 1 calc R . .
C19 C 1.65613(19) 1.35334(16) -0.13758(15) 0.0224(5) Uani 1 1 d . . .
H19A H 1.6355 1.3006 -0.1957 0.034 Uiso 1 1 calc R . .
H19B H 1.7288 1.3576 -0.1085 0.034 Uiso 1 1 calc R . .
H19C H 1.6578 1.4085 -0.1409 0.034 Uiso 1 1 calc R . .
C20 C 1.68778(17) 1.49012(14) 0.04462(14) 0.0162(4) Uani 1 1 d . . .
H20A H 1.6616 1.5443 0.0549 0.019 Uiso 1 1 calc R . .
H20B H 1.7362 1.4821 0.0043 0.019 Uiso 1 1 calc R . .
C21 C 1.75728(17) 1.51055(14) 0.12962(14) 0.0148(4) Uani 1 1 d . . .
C22 C 1.79654(17) 1.44258(14) 0.13731(13) 0.0145(4) Uani 1 1 d . . .
C23 C 1.86174(17) 1.46279(14) 0.21593(14) 0.0144(4) Uani 1 1 d . . .
C24 C 1.89215(18) 1.55149(14) 0.28564(14) 0.0163(4) Uani 1 1 d . . .
C25 C 1.85444(18) 1.61953(14) 0.27696(14) 0.0160(4) Uani 1 1 d . . .
C26 C 1.78831(17) 1.60001(14) 0.19944(14) 0.0156(4) Uani 1 1 d . . .
C27 C 1.7549(2) 1.67412(14) 0.18795(15) 0.0212(5) Uani 1 1 d . . .
H27A H 1.7920 1.7332 0.2387 0.032 Uiso 1 1 calc R . .
H27B H 1.6754 1.6648 0.1807 0.032 Uiso 1 1 calc R . .
H27C H 1.7755 1.6724 0.1370 0.032 Uiso 1 1 calc R . .
C28 C 1.77606(19) 1.34971(14) 0.05937(14) 0.0185(4) Uani 1 1 d . . .
H28A H 1.8389 1.3249 0.0630 0.028 Uiso 1 1 calc R . .
H28B H 1.7661 1.3546 0.0074 0.028 Uiso 1 1 calc R . .
H28C H 1.7100 1.3094 0.0571 0.028 Uiso 1 1 calc R . .
C29 C 1.9682(2) 1.57691(16) 0.36908(15) 0.0265(5) Uani 1 1 d . . .
H29A H 2.0123 1.6397 0.3955 0.040 Uiso 1 1 calc R . .
H29B H 2.0166 1.5363 0.3576 0.040 Uiso 1 1 calc R . .
H29C H 1.9248 1.5712 0.4082 0.040 Uiso 1 1 calc R . .
C30 C 1.90460(18) 1.38872(14) 0.22313(15) 0.0176(4) Uani 1 1 d . . .
H30A H 1.9587 1.3734 0.1873 0.021 Uiso 1 1 calc R . .
H30B H 1.9444 1.4145 0.2834 0.021 Uiso 1 1 calc R . .
C31 C 1.82139(18) 1.30092(14) 0.19756(14) 0.0161(4) Uani 1 1 d . . .
C32 C 1.83934(18) 1.21783(14) 0.14059(14) 0.0174(4) Uani 1 1 d . . .
C33 C 1.75907(18) 1.13684(14) 0.11207(14) 0.0174(4) Uani 1 1 d . . .
C34 C 1.66658(18) 1.13731(14) 0.14681(14) 0.0168(4) Uani 1 1 d . . .
C35 C 1.64923(17) 1.22087(14) 0.20503(13) 0.0145(4) Uani 1 1 d . . .
C36 C 1.72739(17) 1.30230(14) 0.23095(13) 0.0150(4) Uani 1 1 d . . .
C37 C 1.71350(19) 1.39051(14) 0.29919(14) 0.0184(4) Uani 1 1 d . . .
H37A H 1.6704 1.4162 0.2722 0.028 Uiso 1 1 calc R . .
H37B H 1.7856 1.4331 0.3312 0.028 Uiso 1 1 calc R . .
H37C H 1.6755 1.3796 0.3386 0.028 Uiso 1 1 calc R . .
C38 C 1.54811(18) 1.22357(14) 0.24240(14) 0.0158(4) Uani 1 1 d . . .
H38A H 1.5024 1.1605 0.2156 0.019 Uiso 1 1 calc R . .
H38B H 1.5728 1.2457 0.3045 0.019 Uiso 1 1 calc R . .
C39 C 1.5898(2) 1.04838(15) 0.12551(16) 0.0218(5) Uani 1 1 d . . .
H39A H 1.5782 1.0504 0.1788 0.033 Uiso 1 1 calc R . .
H39B H 1.6222 0.9983 0.0943 0.033 Uiso 1 1 calc R . .
H39C H 1.5195 1.0390 0.0897 0.033 Uiso 1 1 calc R . .
C40 C 1.9463(2) 1.21474(16) 0.11199(17) 0.0240(5) Uani 1 1 d . . .
H40A H 1.9470 1.2358 0.0704 0.036 Uiso 1 1 calc R . .
H40B H 1.9534 1.1523 0.0853 0.036 Uiso 1 1 calc R . .
H40C H 2.0077 1.2541 0.1619 0.036 Uiso 1 1 calc R . .
C41 C 1.0200(2) 1.21863(18) 0.3361(2) 0.0406(7) Uani 1 1 d . . .
H41A H 1.0437 1.1714 0.2901 0.061 Uiso 1 1 calc R . .
H41B H 0.9438 1.2156 0.3154 0.061 Uiso 1 1 calc R . .
H41C H 1.0257 1.2091 0.3855 0.061 Uiso 1 1 calc R . .
C42 C 1.18381(19) 1.32194(15) 0.34001(15) 0.0214(5) Uani 1 1 d . . .
H42 H 1.2157 1.2762 0.3044 0.026 Uiso 1 1 calc R . .
C43 C 1.0711(2) 1.39018(16) 0.41476(14) 0.0223(5) Uani 1 1 d . . .
H43 H 1.0097 1.3995 0.4396 0.027 Uiso 1 1 calc R . .
C44 C 1.15682(19) 1.45510(16) 0.42456(14) 0.0204(5) Uani 1 1 d . . .
H44 H 1.1676 1.5189 0.4581 0.025 Uiso 1 1 calc R . .
C45 C 1.33111(19) 1.45523(15) 0.36945(15) 0.0208(5) Uani 1 1 d . . .
H45A H 1.3873 1.4779 0.4228 0.025 Uiso 1 1 calc R . .
H45B H 1.3227 1.5080 0.3634 0.025 Uiso 1 1 calc R . .
C46 C 1.9730(2) 0.95263(16) 0.21570(15) 0.0229(5) Uani 1 1 d . . .
H46A H 2.0505 0.9861 0.2355 0.034 Uiso 1 1 calc R . .
H46B H 1.9670 0.8891 0.1994 0.034 Uiso 1 1 calc R . .
H46C H 1.9354 0.9796 0.2620 0.034 Uiso 1 1 calc R . .
C47 C 1.86419(18) 1.01498(14) 0.14362(14) 0.0176(4) Uani 1 1 d . . .
H47 H 1.8469 1.0589 0.1934 0.021 Uiso 1 1 calc R . .
C48 C 1.9294(2) 0.90434(16) 0.05825(15) 0.0227(5) Uani 1 1 d . . .
H48 H 1.9664 0.8576 0.0386 0.027 Uiso 1 1 calc R . .
C49 C 1.8740(2) 0.93092(15) 0.00964(15) 0.0213(5) Uani 1 1 d . . .
H49 H 1.8641 0.9065 -0.0506 0.026 Uiso 1 1 calc R . .
C50 C 1.7687(2) 1.04975(15) 0.03799(14) 0.0202(5) Uani 1 1 d . . .
H50A H 1.6943 1.0094 0.0063 0.024 Uiso 1 1 calc R . .
H50B H 1.8024 1.0642 -0.0019 0.024 Uiso 1 1 calc R . .
C51 C 2.1979(2) 1.84958(19) 0.27659(18) 0.0361(6) Uani 1 1 d . . .
H51A H 2.1609 1.8135 0.2156 0.054 Uiso 1 1 calc R . .
H51B H 2.2678 1.8351 0.2855 0.054 Uiso 1 1 calc R . .
H51C H 2.2114 1.9143 0.2951 0.054 Uiso 1 1 calc R . .
C52 C 2.0287(2) 1.77274(15) 0.29592(15) 0.0228(5) Uani 1 1 d . . .
H52 H 1.9885 1.7419 0.2379 0.027 Uiso 1 1 calc R . .
C53 C 2.1584(3) 1.8598(3) 0.4131(2) 0.0687(13) Uani 1 1 d . . .
H53 H 2.2256 1.9008 0.4515 0.082 Uiso 1 1 calc R . .
C54 C 2.0742(3) 1.8217(3) 0.43311(19) 0.0657(13) Uani 1 1 d . . .
H54 H 2.0708 1.8308 0.4886 0.079 Uiso 1 1 calc R . .
C55 C 1.88642(19) 1.71512(15) 0.35390(14) 0.0210(5) Uani 1 1 d . . .
H55A H 1.8304 1.7469 0.3494 0.025 Uiso 1 1 calc R . .
H55B H 1.8882 1.7118 0.4071 0.025 Uiso 1 1 calc R . .
C56 C 1.4718(3) 0.88607(17) -0.38430(19) 0.0389(7) Uani 1 1 d . . .
H56A H 1.4230 0.8493 -0.3682 0.058 Uiso 1 1 calc R . .
H56B H 1.5390 0.8656 -0.3913 0.058 Uiso 1 1 calc R . .
H56C H 1.4350 0.8794 -0.4385 0.058 Uiso 1 1 calc R . .
C57 C 1.4475(2) 1.04202(15) -0.31611(15) 0.0242(5) Uani 1 1 d . . .
H57 H 1.3890 1.0308 -0.3607 0.029 Uiso 1 1 calc R . .
C58 C 1.5791(2) 1.02289(16) -0.24183(17) 0.0256(5) Uani 1 1 d . . .
H58 H 1.6285 0.9952 -0.2256 0.031 Uiso 1 1 calc R . .
C59 C 1.57377(19) 1.11017(16) -0.19558(16) 0.0222(5) Uani 1 1 d . . .
H59 H 1.6190 1.1554 -0.1410 0.027 Uiso 1 1 calc R . .
C60 C 1.45642(19) 1.20442(14) -0.22307(13) 0.0182(4) Uani 1 1 d . . .
H60A H 1.3770 1.1887 -0.2479 0.022 Uiso 1 1 calc R . .
H60B H 1.4958 1.2348 -0.2501 0.022 Uiso 1 1 calc R . .
C2S C 1.8889(2) 1.41787(17) 0.80635(19) 0.0283(6) Uani 1 1 d . . .
C3S C 1.9541(2) 1.46971(19) 0.89343(19) 0.0348(6) Uani 1 1 d . . .
H3S1 H 1.9478 1.4321 0.9205 0.052 Uiso 1 1 calc R . .
H3S2 H 1.9278 1.5233 0.9258 0.052 Uiso 1 1 calc R . .
H3S3 H 2.0309 1.4889 0.8931 0.052 Uiso 1 1 calc R . .
C5S C 1.3318(9) 1.3395(8) 0.5677(8) 0.051(2) Uani 0.619(12) 1 d P D 1
C6S C 1.3928(6) 1.3062(7) 0.6140(5) 0.071(3) Uani 0.619(12) 1 d P D 1
H6S1 H 1.3598 1.2413 0.5901 0.106 Uiso 0.619(12) 1 calc PR D 1
H6S2 H 1.3910 1.3392 0.6748 0.106 Uiso 0.619(12) 1 calc PR D 1
H6S3 H 1.4688 1.3156 0.6086 0.106 Uiso 0.619(12) 1 calc PR D 1
C5S' C 1.346(2) 1.3767(11) 0.5764(14) 0.048(4) Uani 0.381(12) 1 d P D 2
C6S' C 1.4379(9) 1.3800(9) 0.6378(7) 0.062(4) Uani 0.381(12) 1 d P D 2
H6S4 H 1.4712 1.4431 0.6832 0.093 Uiso 0.381(12) 1 calc PR D 2
H6S5 H 1.4931 1.3550 0.6075 0.093 Uiso 0.381(12) 1 calc PR D 2
H6S6 H 1.4098 1.3442 0.6634 0.093 Uiso 0.381(12) 1 calc PR D 2
H1W1 H 1.253(3) 1.108(3) 0.353(2) 0.067(13) Uiso 1 1 d D . .
H3W1 H 1.516(7) 1.106(4) 0.560(4) 0.30(6) Uiso 1 1 d D . .
H5W1 H 1.777(3) 1.1282(15) 0.3470(16) 0.046(10) Uiso 1 1 d D . .
H7W1 H 1.106(4) 1.056(2) 0.4808(16) 0.113(19) Uiso 1 1 d D . .
H9W1 H 1.720(2) 1.327(2) 0.6310(19) 0.062(12) Uiso 1 1 d D . .
H1W2 H 1.196(2) 1.081(3) 0.403(3) 0.093(17) Uiso 1 1 d D . .
H3W2 H 1.578(5) 1.195(3) 0.588(4) 0.14(2) Uiso 1 1 d D . .
H5W2 H 1.780(2) 1.0608(16) 0.3408(14) 0.013(6) Uiso 1 1 d D . .
H7W2 H 1.0137(14) 1.042(2) 0.429(5) 0.26(5) Uiso 1 1 d D . .
H9W2 H 1.690(3) 1.306(3) 0.5486(19) 0.070(13) Uiso 1 1 d D . .

loop_
_atom_site_aniso_label
_atom_site_aniso_U_11
_atom_site_aniso_U_22
_atom_site_aniso_U_33
_atom_site_aniso_U_23
_atom_site_aniso_U_13
_atom_site_aniso_U_12
Br1 0.03761(15) 0.02506(12) 0.02855(13) 0.01519(11) 0.00939(11) 0.01174(11)
Br2 0.03370(14) 0.03092(13) 0.02097(12) 0.01122(11) 0.00216(10) 0.01147(11)
Br3 0.03040(13) 0.02442(12) 0.02646(12) 0.01246(10) 0.00909(10) 0.01091(10)
Br4 0.02538(13) 0.02167(11) 0.02340(12) 0.00884(10) 0.00278(10) 0.00447(9)
O1W 0.033(3) 0.067(4) 0.041(3) 0.033(3) 0.017(2) 0.015(3)
O2W 0.068(3) 0.048(2) 0.061(2) 0.0262(19) 0.029(2) -0.0016(18)
O3W 0.0493(14) 0.0673(16) 0.0439(13) 0.0362(13) 0.0177(11) 0.0180(12)
O4W 0.0500(15) 0.0626(15) 0.0557(15) 0.0311(13) 0.0063(12) 0.0127(12)
O5W 0.0505(13) 0.0230(10) 0.0358(11) 0.0136(9) 0.0166(10) 0.0137(9)
O7W 0.033(2) 0.064(5) 0.041(3) 0.033(4) 0.0080(18) 0.006(2)
O9W 0.0397(14) 0.0724(17) 0.0375(13) 0.0211(13) 0.0143(11) 0.0048(12)
O1W' 0.128(14) 0.18(3) 0.061(10) 0.084(14) -0.035(8) -0.074(13)
O2W' 0.035(5) 0.216(13) 0.092(7) 0.117(9) 0.001(4) 0.001(6)
O7W' 0.036(4) 0.102(13) 0.038(5) 0.046(7) 0.004(3) 0.008(4)
N1 0.0223(10) 0.0213(10) 0.0234(10) 0.0092(8) 0.0095(8) 0.0049(8)
N2 0.0199(10) 0.0168(9) 0.0161(9) 0.0070(8) 0.0071(8) 0.0077(7)
N3 0.0164(9) 0.0156(9) 0.0191(9) 0.0086(8) 0.0051(7) 0.0050(7)
N4 0.0200(10) 0.0141(8) 0.0198(9) 0.0091(8) 0.0072(8) 0.0073(7)
N5 0.0375(13) 0.0189(10) 0.0281(11) 0.0106(9) 0.0057(10) -0.0017(9)
N6 0.0318(12) 0.0143(9) 0.0174(9) 0.0053(8) -0.0014(8) -0.0033(8)
N7 0.0283(11) 0.0171(9) 0.0305(11) 0.0108(9) 0.0117(9) 0.0075(8)
N8 0.0205(10) 0.0178(9) 0.0182(9) 0.0100(8) 0.0053(8) 0.0062(8)
N1S 0.0416(15) 0.0362(13) 0.0420(15) 0.0160(12) 0.0170(13) 0.0160(12)
N4S 0.051(4) 0.106(6) 0.062(5) 0.068(4) 0.025(3) 0.037(4)
N4S' 0.20(2) 0.19(3) 0.110(14) 0.124(18) 0.123(16) 0.15(2)
C1 0.0173(11) 0.0154(10) 0.0189(10) 0.0079(9) 0.0097(9) 0.0056(8)
C2 0.0168(11) 0.0191(10) 0.0184(10) 0.0101(9) 0.0067(9) 0.0046(8)
C3 0.0139(10) 0.0172(10) 0.0185(10) 0.0103(9) 0.0057(8) 0.0045(8)
C4 0.0136(10) 0.0130(9) 0.0177(10) 0.0076(8) 0.0055(8) 0.0032(8)
C5 0.0128(10) 0.0143(9) 0.0190(10) 0.0098(9) 0.0035(8) 0.0023(8)
C6 0.0155(10) 0.0175(10) 0.0243(11) 0.0119(9) 0.0084(9) 0.0063(8)
C7 0.0281(13) 0.0306(13) 0.0328(13) 0.0219(11) 0.0168(11) 0.0197(11)
C8 0.0349(14) 0.0412(15) 0.0196(12) 0.0163(11) 0.0142(11) 0.0209(12)
C9 0.0233(12) 0.0175(10) 0.0157(10) 0.0078(9) 0.0051(9) 0.0091(9)
C10 0.0131(10) 0.0194(10) 0.0193(10) 0.0101(9) 0.0023(8) 0.0037(8)
C11 0.0125(10) 0.0172(10) 0.0175(10) 0.0116(9) 0.0023(8) 0.0049(8)
C12 0.0143(10) 0.0141(9) 0.0150(9) 0.0083(8) 0.0016(8) 0.0048(8)
C13 0.0132(10) 0.0160(10) 0.0160(10) 0.0092(8) 0.0016(8) 0.0049(8)
C14 0.0151(10) 0.0192(10) 0.0142(10) 0.0097(9) 0.0037(8) 0.0055(8)
C15 0.0189(11) 0.0142(10) 0.0119(9) 0.0059(8) 0.0016(8) 0.0060(8)
C16 0.0130(10) 0.0160(10) 0.0166(10) 0.0092(9) 0.0001(8) 0.0039(8)
C17 0.0179(11) 0.0150(10) 0.0196(11) 0.0067(9) 0.0055(9) 0.0042(8)
C18 0.0197(11) 0.0192(11) 0.0199(11) 0.0090(9) 0.0002(9) -0.0008(9)
C19 0.0201(12) 0.0271(12) 0.0178(11) 0.0099(10) 0.0067(9) 0.0033(9)
C20 0.0162(10) 0.0148(10) 0.0176(10) 0.0102(9) 0.0010(8) 0.0000(8)
C21 0.0116(10) 0.0156(10) 0.0182(10) 0.0105(9) 0.0015(8) 0.0014(8)
C22 0.0121(10) 0.0138(9) 0.0165(10) 0.0073(8) 0.0031(8) 0.0020(8)
C23 0.0124(10) 0.0151(10) 0.0186(10) 0.0104(9) 0.0041(8) 0.0042(8)
C24 0.0158(10) 0.0161(10) 0.0172(10) 0.0099(9) 0.0011(8) 0.0020(8)
C25 0.0170(10) 0.0119(9) 0.0166(10) 0.0065(8) 0.0026(8) 0.0009(8)
C26 0.0137(10) 0.0146(10) 0.0198(10) 0.0099(9) 0.0036(8) 0.0032(8)
C27 0.0228(12) 0.0141(10) 0.0258(12) 0.0101(9) 0.0007(10) 0.0059(9)
C28 0.0208(11) 0.0154(10) 0.0166(10) 0.0061(9) 0.0016(9) 0.0056(9)
C29 0.0317(14) 0.0200(11) 0.0219(12) 0.0105(10) -0.0059(10) 0.0014(10)
C30 0.0153(10) 0.0179(10) 0.0227(11) 0.0127(9) 0.0035(9) 0.0049(8)
C31 0.0182(11) 0.0151(10) 0.0191(10) 0.0110(9) 0.0041(9) 0.0063(8)
C32 0.0201(11) 0.0173(10) 0.0219(11) 0.0128(9) 0.0087(9) 0.0097(9)
C33 0.0218(11) 0.0160(10) 0.0198(10) 0.0107(9) 0.0067(9) 0.0111(9)
C34 0.0173(11) 0.0154(10) 0.0192(10) 0.0100(9) 0.0027(9) 0.0049(8)
C35 0.0161(10) 0.0159(10) 0.0153(10) 0.0098(8) 0.0035(8) 0.0071(8)
C36 0.0169(10) 0.0147(10) 0.0160(10) 0.0093(8) 0.0026(8) 0.0069(8)
C37 0.0206(11) 0.0154(10) 0.0197(11) 0.0082(9) 0.0070(9) 0.0058(9)
C38 0.0173(10) 0.0172(10) 0.0177(10) 0.0113(9) 0.0063(9) 0.0064(8)
C39 0.0243(12) 0.0158(10) 0.0277(12) 0.0118(10) 0.0085(10) 0.0067(9)
C40 0.0251(12) 0.0203(11) 0.0363(13) 0.0168(11) 0.0181(11) 0.0136(10)
C41 0.0364(16) 0.0266(14) 0.0495(18) 0.0115(13) 0.0226(14) 0.0007(12)
C42 0.0212(12) 0.0201(11) 0.0205(11) 0.0075(9) 0.0087(9) 0.0054(9)
C43 0.0229(12) 0.0272(12) 0.0188(11) 0.0102(10) 0.0100(10) 0.0118(10)
C44 0.0243(12) 0.0217(11) 0.0175(10) 0.0080(9) 0.0097(9) 0.0133(9)
C45 0.0196(11) 0.0170(10) 0.0228(11) 0.0065(9) 0.0100(9) 0.0047(9)
C46 0.0233(12) 0.0263(12) 0.0226(11) 0.0144(10) 0.0036(10) 0.0095(10)
C47 0.0189(11) 0.0142(10) 0.0199(10) 0.0080(9) 0.0063(9) 0.0058(8)
C48 0.0281(13) 0.0206(11) 0.0243(12) 0.0107(10) 0.0127(10) 0.0147(10)
C49 0.0277(12) 0.0204(11) 0.0200(11) 0.0101(9) 0.0112(10) 0.0126(9)
C50 0.0275(12) 0.0171(10) 0.0195(11) 0.0095(9) 0.0075(10) 0.0117(9)
C51 0.0388(16) 0.0364(15) 0.0349(15) 0.0189(13) 0.0131(13) 0.0073(12)
C52 0.0270(13) 0.0182(11) 0.0209(11) 0.0076(9) 0.0035(10) 0.0087(10)
C53 0.069(3) 0.070(2) 0.0244(15) 0.0168(16) -0.0130(16) -0.048(2)
C54 0.067(2) 0.070(2) 0.0191(14) 0.0153(15) -0.0123(15) -0.044(2)
C55 0.0246(12) 0.0159(10) 0.0184(11) 0.0065(9) 0.0027(9) 0.0036(9)
C56 0.0498(18) 0.0162(12) 0.0425(16) 0.0071(12) 0.0136(14) 0.0101(12)
C57 0.0265(13) 0.0207(11) 0.0206(11) 0.0077(10) 0.0042(10) 0.0036(10)
C58 0.0271(13) 0.0275(12) 0.0351(13) 0.0217(11) 0.0151(11) 0.0140(10)
C59 0.0201(11) 0.0243(12) 0.0243(12) 0.0140(10) 0.0042(10) 0.0062(9)
C60 0.0225(11) 0.0160(10) 0.0139(10) 0.0061(9) 0.0007(9) 0.0066(9)
C2S 0.0276(14) 0.0251(12) 0.0421(16) 0.0197(12) 0.0173(12) 0.0148(11)
C3S 0.0276(14) 0.0393(15) 0.0460(17) 0.0281(14) 0.0089(13) 0.0079(12)
C5S 0.049(5) 0.086(7) 0.053(5) 0.050(7) 0.033(4) 0.038(6)
C6S 0.042(4) 0.121(8) 0.084(5) 0.073(6) 0.018(4) 0.034(5)
C5S' 0.076(10) 0.052(8) 0.044(6) 0.032(8) 0.041(7) 0.039(9)
C6S' 0.051(6) 0.069(8) 0.049(6) 0.018(5) 0.013(5) 0.008(6)

loop_
_atom_type_symbol
_atom_type_description
_atom_type_scat_dispersion_real
_atom_type_scat_dispersion_imag
_atom_type_scat_source
C C 0.0033 0.0016 'International Tables Vol C Tables 4.2.6.8 and 6.1.1.4'
H H 0.0000 0.0000 'International Tables Vol C Tables 4.2.6.8 and 6.1.1.4'
N N 0.0061 0.0033 'International Tables Vol C Tables 4.2.6.8 and 6.1.1.4'
O O 0.0106 0.0060 'International Tables Vol C Tables 4.2.6.8 and 6.1.1.4'
Br Br -0.2901 2.4595 'International Tables Vol C Tables 4.2.6.8 and 6.1.1.4'

loop_
_geom_angle_atom_site_label_1
_geom_angle_atom_site_label_2
_geom_angle_atom_site_label_3
_geom_angle
_geom_angle_site_symmetry_1
_geom_angle_site_symmetry_3
_geom_angle_publ_flag
C42 N1 C43 109.4(2) . . ?
C42 N1 C41 124.8(2) . . ?
C43 N1 C41 125.7(2) . . ?
C42 N2 C44 108.81(19) . . ?
C42 N2 C45 125.45(19) . . ?
C44 N2 C45 125.69(18) . . ?
C47 N3 C48 108.94(19) . . ?
C47 N3 C46 125.40(19) . . ?
C48 N3 C46 125.65(19) . . ?
C47 N4 C49 108.92(18) . . ?
C47 N4 C50 126.69(19) . . ?
C49 N4 C50 124.38(19) . . ?
C52 N5 C53 108.1(2) . . ?
C52 N5 C51 126.1(2) . . ?
C53 N5 C51 125.7(2) . . ?
C52 N6 C54 108.4(2) . . ?
C52 N6 C55 126.4(2) . . ?
C54 N6 C55 125.2(2) . . ?
C57 N7 C58 109.3(2) . . ?
C57 N7 C56 124.7(2) . . ?
C58 N7 C56 125.9(2) . . ?
C57 N8 C59 108.50(19) . . ?
C57 N8 C60 123.98(19) . . ?
C59 N8 C60 127.33(19) . . ?
C6 C1 C2 121.0(2) . . ?
C6 C1 C45 119.0(2) . . ?
C2 C1 C45 120.0(2) . . ?
C1 C2 C3 119.1(2) . . ?
C1 C2 C8 120.6(2) . . ?
C3 C2 C8 120.1(2) . . ?
C4 C3 C2 119.6(2) . . ?
C4 C3 C38 120.65(19) . . ?
C2 C3 C38 119.64(19) . . ?
C3 C4 C5 121.17(19) . . ?
C3 C4 C9 119.57(19) . . ?
C5 C4 C9 119.11(19) . . ?
C6 C5 C4 119.08(19) . . ?
C6 C5 C10 119.90(19) . . ?
C4 C5 C10 120.93(19) . . ?
C5 C6 C1 119.8(2) . . ?
C5 C6 C7 120.4(2) . . ?
C1 C6 C7 119.9(2) . . ?
C5 C10 C11 118.07(18) . . ?
C16 C11 C12 119.10(19) . . ?
C16 C11 C10 120.49(18) . . ?
C12 C11 C10 120.21(19) . . ?
C13 C12 C11 120.81(19) . . ?
C13 C12 C17 119.71(18) . . ?
C11 C12 C17 119.44(19) . . ?
C12 C13 C14 119.81(19) . . ?
C12 C13 C20 119.82(19) . . ?
C14 C13 C20 120.24(19) . . ?
C15 C14 C13 118.92(19) . . ?
C15 C14 C19 120.68(19) . . ?
C13 C14 C19 120.40(19) . . ?
C16 C15 C14 121.37(19) . . ?
C16 C15 C60 118.91(19) . . ?
C14 C15 C60 119.66(19) . . ?
C15 C16 C11 119.60(19) . . ?
C15 C16 C18 119.86(19) . . ?
C11 C16 C18 120.51(19) . . ?
C13 C20 C21 117.90(16) . . ?
C26 C21 C22 119.70(19) . . ?
C26 C21 C20 119.23(18) . . ?
C22 C21 C20 120.94(19) . . ?
C23 C22 C21 120.26(19) . . ?
C23 C22 C28 119.68(19) . . ?
C21 C22 C28 119.89(18) . . ?
C24 C23 C22 120.12(19) . . ?
C24 C23 C30 120.08(19) . . ?
C22 C23 C30 119.71(18) . . ?
C23 C24 C25 119.28(19) . . ?
C23 C24 C29 121.53(19) . . ?
C25 C24 C29 119.14(19) . . ?
C26 C25 C24 121.12(19) . . ?
C26 C25 C55 120.32(19) . . ?
C24 C25 C55 118.56(19) . . ?
C25 C26 C21 119.44(19) . . ?
C25 C26 C27 121.14(19) . . ?
C21 C26 C27 119.33(19) . . ?
C31 C30 C23 117.59(18) . . ?
C32 C31 C36 119.81(19) . . ?
C32 C31 C30 119.4(2) . . ?
C36 C31 C30 120.76(19) . . ?
C31 C32 C33 119.6(2) . . ?
C31 C32 C40 120.35(19) . . ?
C33 C32 C40 119.99(19) . . ?
C34 C33 C32 120.7(2) . . ?
C34 C33 C50 120.0(2) . . ?
C32 C33 C50 119.1(2) . . ?
C33 C34 C35 119.33(19) . . ?
C33 C34 C39 119.97(19) . . ?
C35 C34 C39 120.6(2) . . ?
C36 C35 C34 119.8(2) . . ?
C36 C35 C38 119.68(19) . . ?
C34 C35 C38 120.51(18) . . ?
C31 C36 C35 120.38(19) . . ?
C31 C36 C37 120.05(19) . . ?
C35 C36 C37 119.4(2) . . ?
C3 C38 C35 117.76(17) . . ?
N1 C42 N2 108.2(2) . . ?
C44 C43 N1 106.7(2) . . ?
C43 C44 N2 106.9(2) . . ?
N2 C45 C1 111.80(18) . . ?
N4 C47 N3 108.35(19) . . ?
C49 C48 N3 107.3(2) . . ?
C48 C49 N4 106.5(2) . . ?
N4 C50 C33 113.63(18) . . ?
N6 C52 N5 108.8(2) . . ?
C54 C53 N5 107.0(3) . . ?
C53 C54 N6 107.8(3) . . ?
N6 C55 C25 111.84(19) . . ?
N7 C57 N8 108.7(2) . . ?
C59 C58 N7 106.9(2) . . ?
C58 C59 N8 106.6(2) . . ?
N8 C60 C15 112.37(17) . . ?
N1S C2S C3S 179.0(3) . . ?
N4S C5S C6S 172.1(11) . . ?
N4S' C5S' C6S' 168(2) . . ?

loop_
_geom_bond_atom_site_label_1
_geom_bond_atom_site_label_2
_geom_bond_distance
_geom_bond_site_symmetry_2
_geom_bond_publ_flag
N1 C42 1.323(3) . ?
N1 C43 1.374(3) . ?
N1 C41 1.467(3) . ?
N2 C42 1.330(3) . ?
N2 C44 1.381(3) . ?
N2 C45 1.479(3) . ?
N3 C47 1.330(3) . ?
N3 C48 1.370(3) . ?
N3 C46 1.467(3) . ?
N4 C47 1.323(3) . ?
N4 C49 1.384(3) . ?
N4 C50 1.477(3) . ?
N5 C52 1.333(3) . ?
N5 C53 1.373(4) . ?
N5 C51 1.455(3) . ?
N6 C52 1.320(3) . ?
N6 C54 1.365(3) . ?
N6 C55 1.473(3) . ?
N7 C57 1.317(3) . ?
N7 C58 1.366(3) . ?
N7 C56 1.481(3) . ?
N8 C57 1.329(3) . ?
N8 C59 1.378(3) . ?
N8 C60 1.477(3) . ?
N1S C2S 1.134(4) . ?
N4S C5S 1.135(18) . ?
N4S' C5S' 1.03(4) . ?
C1 C6 1.405(3) . ?
C1 C2 1.407(3) . ?
C1 C45 1.516(3) . ?
C2 C3 1.412(3) . ?
C2 C8 1.515(3) . ?
C3 C4 1.401(3) . ?
C3 C38 1.524(3) . ?
C4 C5 1.408(3) . ?
C4 C9 1.510(3) . ?
C5 C6 1.404(3) . ?
C5 C10 1.526(3) . ?
C6 C7 1.517(3) . ?
C10 C11 1.531(3) . ?
C11 C16 1.410(3) . ?
C11 C12 1.411(3) . ?
C12 C13 1.401(3) . ?
C12 C17 1.513(3) . ?
C13 C14 1.414(3) . ?
C13 C20 1.526(3) . ?
C14 C15 1.402(3) . ?
C14 C19 1.512(3) . ?
C15 C16 1.402(3) . ?
C15 C60 1.512(3) . ?
C16 C18 1.517(3) . ?
C20 C21 1.527(3) . ?
C21 C26 1.408(3) . ?
C21 C22 1.410(3) . ?
C22 C23 1.410(3) . ?
C22 C28 1.510(3) . ?
C23 C24 1.399(3) . ?
C23 C30 1.527(3) . ?
C24 C25 1.410(3) . ?
C24 C29 1.514(3) . ?
C25 C26 1.402(3) . ?
C25 C55 1.520(3) . ?
C26 C27 1.510(3) . ?
C30 C31 1.520(3) . ?
C31 C32 1.401(3) . ?
C31 C36 1.406(3) . ?
C32 C33 1.405(3) . ?
C32 C40 1.518(3) . ?
C33 C34 1.402(3) . ?
C33 C50 1.514(3) . ?
C34 C35 1.410(3) . ?
C34 C39 1.518(3) . ?
C35 C36 1.407(3) . ?
C35 C38 1.526(3) . ?
C36 C37 1.505(3) . ?
C43 C44 1.352(3) . ?
C48 C49 1.351(3) . ?
C53 C54 1.339(4) . ?
C58 C59 1.359(3) . ?
C2S C3S 1.443(4) . ?
C5S C6S 1.443(13) . ?
C5S' C6S' 1.48(3) . ?
